data_4022511
loop_
_publ_author_name
'Evelyne Dietrich'
'William D. Lubell'

_publ_contact_author
;
    Dr William D. Lubell
    Departement de Chimie
    Universite de Montreal
    C.P. 6128, Succ. Centre-ville
    Montreal, Quebec
    Canada H3C 3J7
;
_publ_contact_author_email lubell@chimie.umontreal.ca
_publ_contact_author_fax '514 343 7586'
_publ_contact_author_phone '514 343 7339'
_publ_section_title
;
 Efficient Synthesis of Enantiopure Pyrrolizidinone Amino Acid
;
_journal_name_full 'Journal of Organic Chemistry'
_journal_page_first 6988
_journal_page_last 6996
_journal_paper_doi 10.1021/jo034739d
_journal_volume 68
_journal_year 2003
_chemical_compound_source 'synthesized by the authors, see text'
_chemical_formula_moiety 'C14 H22 N2 O5'
_chemical_formula_sum 'C14 H22 N2 O5'
_chemical_formula_weight 298.336
_chemical_name_common
;
(3S,5R,8S)-methyl 3-[N-(Boc)]
amino-1-azabicyclo[3.3.0]octan-2-one 8-carboxylate
;
_chemical_name_systematic
;
 ?
;
_space_group_IT_number 5
_symmetry_cell_setting monoclinic
_symmetry_space_group_name_Hall 'C 2y'
_symmetry_space_group_name_H-M 'C 1 2 1'
_atom_sites_solution_hydrogens geom
_atom_sites_solution_primary direct
_atom_sites_solution_secondary difmap
_audit_creation_method 'SHELXL96 (Sheldrick, 1996)'
_cell_angle_alpha 90.00
_cell_angle_beta 124.96(4)
_cell_angle_gamma 90.00
_cell_formula_units_Z 4
_cell_length_a 18.601(13)
_cell_length_b 6.823(2)
_cell_length_c 15.622(7)
_cell_measurement_reflns_used 25
_cell_measurement_temperature 293(2)
_cell_measurement_theta_max 22.00
_cell_measurement_theta_min 20.00
_cell_volume 1624.9(14)
_computing_cell_refinement 'CAD-4 software (Enraf-Nonius, 1989)'
_computing_data_collection 'CAD-4 software (Enraf-Nonius, 1989)'
_computing_data_reduction 'NRC-2, NRC-2A (Ahmed et al, 1973)'
_computing_molecular_graphics 'SHELXTL (Bruker, 1997)'
_computing_publication_material 'SHELXL96 (Sheldrick, 1996)'
_computing_structure_refinement 'SHELXL96 (Sheldrick, 1996)'
_computing_structure_solution 'SHELXS97 (Sheldrick, 1997)'
_diffrn_ambient_temperature 293(2)
_diffrn_measurement_device_type 'Nonius CAD-4'
_diffrn_measurement_method '\w scan'
_diffrn_radiation_monochromator graphite
_diffrn_radiation_source 'normal-focus xray tube'
_diffrn_radiation_type CuK\a
_diffrn_radiation_wavelength 1.54056
_diffrn_reflns_av_R_equivalents 0.037
_diffrn_reflns_av_sigmaI/netI 0.0405
_diffrn_reflns_limit_h_max 22
_diffrn_reflns_limit_h_min -22
_diffrn_reflns_limit_k_max 8
_diffrn_reflns_limit_k_min -8
_diffrn_reflns_limit_l_max 19
_diffrn_reflns_limit_l_min -19
_diffrn_reflns_number 31265
_diffrn_reflns_theta_max 69.77
_diffrn_reflns_theta_min 3.45
_diffrn_standards_decay_% 4.6
_diffrn_standards_interval_time 60
_diffrn_standards_number 5
_exptl_absorpt_coefficient_mu 0.773
_exptl_absorpt_correction_T_max 0.9102
_exptl_absorpt_correction_T_min 0.7739
_exptl_absorpt_correction_type integration
_exptl_absorpt_process_details 'ABSORP in NRCVAX (Gabe et al, 1989)'
_exptl_crystal_colour colourless
_exptl_crystal_density_diffrn 1.2195
_exptl_crystal_density_meas ?
_exptl_crystal_density_method .
_exptl_crystal_description block
_exptl_crystal_F_000 640.0
_exptl_crystal_size_max 0.57
_exptl_crystal_size_mid 0.18
_exptl_crystal_size_min 0.13
_refine_diff_density_max 0.098
_refine_diff_density_min -0.118
_refine_diff_density_rms 0.026
_refine_ls_abs_structure_details 'Flack (1983)'
_refine_ls_abs_structure_Flack 0.3(3)
_refine_ls_extinction_coef 0.0038(3)
_refine_ls_extinction_expression Fc^*^=kFc[1+0.001xFc^2^\l^3^/sin(2\q)]^-1/4^
_refine_ls_extinction_method 'SHELXL96 (Sheldrick, 1996)'
_refine_ls_goodness_of_fit_all 0.847
_refine_ls_goodness_of_fit_ref 1.007
_refine_ls_hydrogen_treatment constr
_refine_ls_matrix_type full
_refine_ls_number_parameters 195
_refine_ls_number_reflns 3051
_refine_ls_number_restraints 1
_refine_ls_restrained_S_all 0.847
_refine_ls_restrained_S_obs 1.007
_refine_ls_R_factor_all 0.0594
_refine_ls_R_factor_gt 0.0472
_refine_ls_shift/su_max 0.001
_refine_ls_shift/su_mean 0.000
_refine_ls_structure_factor_coef Fsqd
_refine_ls_weighting_details 'w=1/[\s^2^(Fo^2^)+(0.0671P)^2^] where P=(Fo^2^+2Fc^2^)/3'
_refine_ls_weighting_scheme calc
_refine_ls_wR_factor_all 0.1134
_refine_ls_wR_factor_ref 0.1091
_reflns_number_gt 2052
_reflns_number_total 3051
_reflns_threshold_expression >2\s(I)
_cod_data_source_file jo034739dsi20030530_034925.cif
_cod_data_source_block lube24
_cod_depositor_comments
;
The following automatic conversions were performed:
'_symmetry_cell_setting' value 'Monoclinic' changed to 'monoclinic'
according to '/home/saulius/struct/CIF-dictionaries/cif_core.dic'
dictionary named 'cif_core.dic' version 2.4.1 from 2010-06-29.

Automatic conversion script
Id: cif_fix_enum 1527 2010-12-29 10:47:43Z saulius 
;
_cod_original_sg_symbol_H-M 'C 2'
_cod_database_code 4022511

loop_
_symmetry_equiv_pos_as_xyz
'x, y, z'
'-x, y, -z'
'x+1/2, y+1/2, z'
'-x+1/2, y+1/2, -z'

loop_
_atom_site_label
_atom_site_type_symbol
_atom_site_fract_x
_atom_site_fract_y
_atom_site_fract_z
_atom_site_U_iso_or_equiv
_atom_site_adp_type
_atom_site_occupancy
_atom_site_calc_flag
_atom_site_refinement_flags
N1 N 0.11501(13) 0.1522(3) -0.11707(17) 0.0605(5) Uani 1 d .
C2 C 0.15696(15) 0.2009(4) -0.0155(2) 0.0601(6) Uani 1 d .
O2 O 0.16220(13) 0.3650(3) 0.01782(17) 0.0781(6) Uani 1 d .
C3 C 0.19275(16) 0.0140(4) 0.0474(2) 0.0640(7) Uani 1 d .
H3 H 0.2524 -0.0078 0.0666 0.077 Uiso 1 calc R
C4 C 0.1323(2) -0.1410(4) -0.0309(2) 0.0749(8) Uani 1 d .
H4A H 0.0797 -0.1555 -0.0323 0.090 Uiso 1 calc R
H4B H 0.1616 -0.2668 -0.0149 0.090 Uiso 1 calc R
C5 C 0.11071(19) -0.0603(4) -0.1338(2) 0.0699(7) Uani 1 d .
H5 H 0.1558 -0.1004 -0.1441 0.084 Uiso 1 calc R
C6 C 0.0201(2) -0.0893(5) -0.2343(2) 0.0829(9) Uani 1 d .
H6A H -0.0232 -0.1153 -0.2198 0.100 Uiso 1 calc R
H6B H 0.0200 -0.1963 -0.2752 0.100 Uiso 1 calc R
C7 C 0.00258(19) 0.1060(5) -0.2903(2) 0.0826(9) Uani 1 d .
H7A H -0.0599 0.1272 -0.3401 0.099 Uiso 1 calc R
H7B H 0.0306 0.1104 -0.3269 0.099 Uiso 1 calc R
C8 C 0.04194(16) 0.2593(4) -0.2037(2) 0.0652(7) Uani 1 d .
H8 H 0.0615 0.3759 -0.2215 0.078 Uiso 1 calc R
N10 N 0.19509(13) 0.0261(4) 0.14114(17) 0.0697(6) Uani 1 d .
H10 H 0.1467 0.0197 0.1363 0.084 Uiso 1 calc R
C11 C 0.27060(16) 0.0471(5) 0.2356(2) 0.0706(7) Uani 1 d .
O11 O 0.34311(11) 0.0308(4) 0.25471(16) 0.0982(7) Uani 1 d .
O12 O 0.25294(11) 0.0874(3) 0.30624(14) 0.0786(6) Uani 1 d .
C12 C 0.3242(2) 0.1276(6) 0.4149(2) 0.0909(10) Uani 1 d .
C13 C 0.3791(3) -0.0540(8) 0.4653(3) 0.1304(16) Uani 1 d .
H13A H 0.3413 -0.1638 0.4505 0.196 Uiso 1 calc R
H13B H 0.4176 -0.0350 0.5395 0.196 Uiso 1 calc R
H13C H 0.4131 -0.0787 0.4380 0.196 Uiso 1 calc R
C14 C 0.2738(3) 0.1764(9) 0.4618(3) 0.1286(16) Uani 1 d .
H14A H 0.2397 0.2930 0.4297 0.193 Uiso 1 calc R
H14B H 0.3143 0.1973 0.5356 0.193 Uiso 1 calc R
H14C H 0.2354 0.0696 0.4497 0.193 Uiso 1 calc R
C15 C 0.3764(3) 0.3032(8) 0.4213(3) 0.1280(15) Uani 1 d .
H15A H 0.4084 0.2704 0.3923 0.192 Uiso 1 calc R
H15B H 0.4167 0.3410 0.4931 0.192 Uiso 1 calc R
H15C H 0.3372 0.4100 0.3827 0.192 Uiso 1 calc R
C16 C -0.02325(16) 0.3109(4) -0.1774(2) 0.0674(7) Uani 1 d .
O16 O -0.03850(12) 0.2086(3) -0.12774(18) 0.0861(6) Uani 1 d .
O17 O -0.06257(13) 0.4805(3) -0.21919(18) 0.0891(7) Uani 1 d .
C17 C -0.1234(2) 0.5452(6) -0.1947(3) 0.1130(12) Uani 1 d .
H17A H -0.1758 0.4671 -0.2328 0.170 Uiso 1 calc R
H17B H -0.1381 0.6803 -0.2139 0.170 Uiso 1 calc R
H17C H -0.0966 0.5306 -0.1211 0.170 Uiso 1 calc R

loop_
_atom_site_aniso_label
_atom_site_aniso_U_11
_atom_site_aniso_U_22
_atom_site_aniso_U_33
_atom_site_aniso_U_23
_atom_site_aniso_U_13
_atom_site_aniso_U_12
N1 0.0560(11) 0.0595(14) 0.0752(15) 0.0043(11) 0.0429(11) 0.0016(10)
C2 0.0517(13) 0.0572(16) 0.0849(19) -0.0021(15) 0.0471(14) -0.0041(11)
O2 0.0837(13) 0.0617(12) 0.0999(15) -0.0083(11) 0.0589(12) -0.0097(10)
C3 0.0569(13) 0.0698(18) 0.0749(16) 0.0031(14) 0.0435(13) 0.0077(12)
C4 0.0852(19) 0.0561(16) 0.089(2) 0.0017(15) 0.0530(18) 0.0045(15)
C5 0.0735(17) 0.0648(18) 0.0810(19) 0.0004(15) 0.0499(16) 0.0048(13)
C6 0.086(2) 0.080(2) 0.080(2) -0.0128(17) 0.0460(18) -0.0089(16)
C7 0.0750(17) 0.100(2) 0.0770(19) 0.0045(17) 0.0458(16) 0.0010(17)
C8 0.0570(13) 0.0695(18) 0.0805(18) 0.0125(14) 0.0461(14) 0.0027(12)
N10 0.0559(11) 0.0885(17) 0.0766(14) 0.0050(14) 0.0450(11) 0.0071(12)
C11 0.0605(15) 0.0852(19) 0.0769(17) 0.0044(17) 0.0457(14) 0.0121(15)
O11 0.0600(10) 0.154(2) 0.0899(13) -0.0007(15) 0.0481(10) 0.0230(13)
O12 0.0632(10) 0.1113(17) 0.0732(12) 0.0017(11) 0.0460(10) 0.0094(10)
C12 0.0711(17) 0.133(3) 0.069(2) 0.0038(19) 0.0406(16) 0.0100(19)
C13 0.115(3) 0.173(4) 0.102(3) 0.043(3) 0.061(2) 0.051(3)
C14 0.117(3) 0.202(5) 0.088(2) 0.000(3) 0.071(2) 0.025(3)
C15 0.100(3) 0.165(4) 0.109(3) -0.028(3) 0.054(3) -0.029(3)
C16 0.0532(13) 0.0684(18) 0.0863(19) 0.0079(15) 0.0434(14) 0.0008(13)
O16 0.0735(12) 0.0968(15) 0.1147(16) 0.0246(13) 0.0696(12) 0.0081(10)
O17 0.0812(13) 0.0765(14) 0.1328(18) 0.0186(13) 0.0748(13) 0.0154(11)
C17 0.096(2) 0.097(2) 0.182(4) 0.005(3) 0.101(3) 0.020(2)

loop_
_atom_type_symbol
_atom_type_description
_atom_type_scat_dispersion_real
_atom_type_scat_dispersion_imag
_atom_type_scat_source
C C 0.0181 0.0091 'International Tables Vol C Tables 4.2.6.8 and 6.1.1.4'
H H 0.0000 0.0000 'International Tables Vol C Tables 4.2.6.8 and 6.1.1.4'
N N 0.0311 0.0180 'International Tables Vol C Tables 4.2.6.8 and 6.1.1.4'
O O 0.0492 0.0322 'International Tables Vol C Tables 4.2.6.8 and 6.1.1.4'

loop_
_geom_angle_atom_site_label_1
_geom_angle_atom_site_label_2
_geom_angle_atom_site_label_3
_geom_angle
_geom_angle_publ_flag
C2 N1 C8 125.1(2) y
C2 N1 C5 112.9(2) y
C8 N1 C5 113.9(2) y
O2 C2 N1 125.5(3) y
O2 C2 C3 127.0(3) y
N1 C2 C3 107.4(2) y
N10 C3 C2 110.9(2) y
N10 C3 C4 115.8(2) y
C2 C3 C4 102.6(2) y
N10 C3 H3 109.1 ?
C2 C3 H3 109.1 ?
C4 C3 H3 109.1 ?
C3 C4 C5 103.0(2) y
C3 C4 H4A 111.2 ?
C5 C4 H4A 111.2 ?
C3 C4 H4B 111.2 ?
C5 C4 H4B 111.2 ?
H4A C4 H4B 109.1 ?
N1 C5 C4 102.5(2) y
N1 C5 C6 103.1(2) y
C4 C5 C6 120.6(3) y
N1 C5 H5 109.9 ?
C4 C5 H5 109.9 ?
C6 C5 H5 109.9 ?
C5 C6 C7 103.0(3) y
C5 C6 H6A 111.2 ?
C7 C6 H6A 111.2 ?
C5 C6 H6B 111.2 ?
C7 C6 H6B 111.2 ?
H6A C6 H6B 109.1 ?
C6 C7 C8 104.7(2) y
C6 C7 H7A 110.8 ?
C8 C7 H7A 110.8 ?
C6 C7 H7B 110.8 ?
C8 C7 H7B 110.8 ?
H7A C7 H7B 108.9 ?
N1 C8 C7 101.5(2) y
N1 C8 C16 109.2(2) y
C7 C8 C16 110.2(2) y
N1 C8 H8 111.8 ?
C7 C8 H8 111.8 ?
C16 C8 H8 111.8 ?
C11 N10 C3 121.8(2) y
C11 N10 H10 119.1 ?
C3 N10 H10 119.1 ?
O11 C11 N10 125.4(3) y
O11 C11 O12 125.3(3) y
N10 C11 O12 109.3(2) y
C11 O12 C12 120.3(2) y
O12 C12 C13 110.1(3) y
O12 C12 C15 110.3(3) y
C13 C12 C15 113.7(3) y
O12 C12 C14 101.6(2) y
C13 C12 C14 110.3(3) y
C15 C12 C14 110.2(4) y
C12 C13 H13A 109.5 ?
C12 C13 H13B 109.5 ?
H13A C13 H13B 109.5 ?
C12 C13 H13C 109.5 ?
H13A C13 H13C 109.5 ?
H13B C13 H13C 109.5 ?
C12 C14 H14A 109.5 ?
C12 C14 H14B 109.5 ?
H14A C14 H14B 109.5 ?
C12 C14 H14C 109.5 ?
H14A C14 H14C 109.5 ?
H14B C14 H14C 109.5 ?
C12 C15 H15A 109.5 ?
C12 C15 H15B 109.5 ?
H15A C15 H15B 109.5 ?
C12 C15 H15C 109.5 ?
H15A C15 H15C 109.5 ?
H15B C15 H15C 109.5 ?
O16 C16 O17 124.2(2) y
O16 C16 C8 124.2(2) y
O17 C16 C8 111.6(2) y
C16 O17 C17 115.3(2) y
O17 C17 H17A 109.5 ?
O17 C17 H17B 109.5 ?
H17A C17 H17B 109.5 ?
O17 C17 H17C 109.5 ?
H17A C17 H17C 109.5 ?
H17B C17 H17C 109.5 ?

loop_
_geom_bond_atom_site_label_1
_geom_bond_atom_site_label_2
_geom_bond_distance
_geom_bond_publ_flag
N1 C2 1.349(3) y
N1 C8 1.450(3) y
N1 C5 1.467(3) y
C2 O2 1.215(3) y
C2 C3 1.512(4) y
C3 N10 1.442(3) y
C3 C4 1.518(4) y
C3 H3 0.9800 ?
C4 C5 1.519(4) y
C4 H4A 0.9700 ?
C4 H4B 0.9700 ?
C5 C6 1.520(4) y
C5 H5 0.9800 ?
C6 C7 1.524(5) y
C6 H6A 0.9700 ?
C6 H6B 0.9700 ?
C7 C8 1.525(4) y
C7 H7A 0.9700 ?
C7 H7B 0.9700 ?
C8 C16 1.528(4) y
C8 H8 0.9800 ?
N10 C11 1.340(3) y
N10 H10 0.8600 ?
C11 O11 1.208(3) y
C11 O12 1.348(3) y
O12 C12 1.462(4) y
C12 C13 1.508(5) y
C12 C15 1.508(6) y
C12 C14 1.522(4) y
C13 H13A 0.9600 ?
C13 H13B 0.9600 ?
C13 H13C 0.9600 ?
C14 H14A 0.9600 ?
C14 H14B 0.9600 ?
C14 H14C 0.9600 ?
C15 H15A 0.9600 ?
C15 H15B 0.9600 ?
C15 H15C 0.9600 ?
C16 O16 1.191(3) y
C16 O17 1.324(3) y
O17 C17 1.456(3) y
C17 H17A 0.9600 ?
C17 H17B 0.9600 ?
C17 H17C 0.9600 ?

loop_
_geom_hbond_atom_site_label_D
_geom_hbond_atom_site_label_H
_geom_hbond_distance_DH
_geom_hbond_distance_HA
_geom_hbond_angle_DHA
_geom_hbond_distance_DA
_geom_hbond_atom_site_label_A
_geom_hbond_site_symmetry_A
_geom_hbond_publ_flag
N10 H10 0.86 2.33 143.5 3.063(3) O16 2_555 y

loop_
_geom_torsion_atom_site_label_1
_geom_torsion_atom_site_label_2
_geom_torsion_atom_site_label_3
_geom_torsion_atom_site_label_4
_geom_torsion
_geom_torsion_publ_flag
C8 N1 C2 O2 -26.4(4) y
C5 N1 C2 O2 -172.9(2) y
C8 N1 C2 C3 151.7(2) y
C5 N1 C2 C3 5.2(3) y
O2 C2 C3 N10 29.2(3) y
N1 C2 C3 N10 -148.8(2) y
O2 C2 C3 C4 153.5(2) y
N1 C2 C3 C4 -24.6(2) y
N10 C3 C4 C5 154.5(2) y
C2 C3 C4 C5 33.5(3) y
C2 N1 C5 C4 16.4(3) y
C8 N1 C5 C4 -134.0(2) y
C2 N1 C5 C6 142.3(2) y
C8 N1 C5 C6 -8.0(3) y
C3 C4 C5 N1 -30.5(3) y
C3 C4 C5 C6 -144.1(3) y
N1 C5 C6 C7 27.5(3) y
C4 C5 C6 C7 140.8(3) y
C5 C6 C7 C8 -37.6(3) y
C2 N1 C8 C7 -161.1(2) y
C5 N1 C8 C7 -14.9(3) y
C2 N1 C8 C16 -44.7(3) y
C5 N1 C8 C16 101.5(3) y
C6 C7 C8 N1 31.9(3) y
C6 C7 C8 C16 -83.7(3) y
C2 C3 N10 C11 -106.9(3) y
C4 C3 N10 C11 136.8(3) y
C3 N10 C11 O11 -10.9(5) y
C3 N10 C11 O12 169.7(2) y
O11 C11 O12 C12 3.9(5) y
N10 C11 O12 C12 -176.7(3) y
C11 O12 C12 C13 -66.5(4) y
C11 O12 C12 C15 59.7(4) y
C11 O12 C12 C14 176.5(3) y
N1 C8 C16 O16 -34.8(4) y
C7 C8 C16 O16 75.8(4) y
N1 C8 C16 O17 147.0(2) y
C7 C8 C16 O17 -102.3(3) y
O16 C16 O17 C17 4.2(4) y
C8 C16 O17 C17 -177.7(3) y

loop_
_cod_related_entry_id
_cod_related_entry_database
_cod_related_entry_code
1 ChemSpider 9154618
